data_7023000
loop_
_publ_author_name
'Friedrich, Dirk'
'Kluge, Oliver'
'Kischel, Marcus'
'Krautscheid, Harald'

_publ_section_title
;
 Tetranuclear organometallic complexes based on 1,2-ethanedithiolate
 ligands as potential precursors for CuMS2 (M = Ga, In).
;
_journal_issue 26
_journal_name_full 'Dalton transactions (Cambridge, England : 2003)'
_journal_page_first 9613
_journal_page_last 9620
_journal_paper_doi 10.1039/c3dt50461a
_journal_volume 42
_journal_year 2013
_chemical_absolute_configuration ad
_chemical_compound_source 'synthesis as described'
_chemical_formula_moiety 'C30 H70 Cu2 Ga2 P2 S4'
_chemical_formula_sum 'C30 H70 Cu2 Ga2 P2 S4'
_chemical_formula_weight 887.56
_chemical_name_common
;
bis(mu!3$-1,2-dithiolatoethane-S,S,S',S')-tetraethanido -
bis(triisopropylphosphine)-dicopper(+1)-digallium(+3)
;
_chemical_name_systematic
;
bis(\m~3~-1,2-dithiolatoethane-S,S,S',S')-tetraethanido
-bis(triisopropylphosphine)-dicopper(+1)-digallium(+3)
;
_space_group_IT_number 4
_symmetry_cell_setting monoclinic
_symmetry_Int_Tables_number 4
_symmetry_space_group_name_Hall 'P 2yb'
_symmetry_space_group_name_H-M 'P 1 21 1'
_atom_sites_solution_hydrogens geom
_atom_sites_solution_primary direct
_atom_sites_solution_secondary difmap
_audit_creation_date 2012-10-12T09:29:47-00:00
_audit_creation_method 'WinGX routine CIF_UPDATE'
_cell_angle_alpha 90
_cell_angle_beta 107.200(5)
_cell_angle_gamma 90
_cell_formula_units_Z 2
_cell_length_a 10.9836(7)
_cell_length_b 15.1580(7)
_cell_length_c 13.1324(8)
_cell_measurement_reflns_used 27320
_cell_measurement_temperature 110(2)
_cell_measurement_theta_max 29.39
_cell_measurement_theta_min 2.11
_cell_measurement_wavelength 0.71073
_cell_volume 2088.6(2)
_computing_cell_refinement 'STOE X-AREA'
_computing_data_reduction 'STOE X-AREA, STOE X-RED'
_computing_molecular_graphics 'DIAMOND 3.2'
_computing_publication_material
;
'WinGX publication routines'
Farrugia, L. J. (1999) WinGX, J. Appl. Cryst. 32, 837-838
;
_computing_structure_refinement
;
'SHELXL-97'
Sheldrick, G.M. (2008) Acta Cryst. A64, 112
;
_computing_structure_solution
;
'SIR-92'
Altomare, A., Cascarano, G.,
Giacovazzo, C. & Guagliardi, A. (1993) J. Appl. Cryst. 26, 343-350.
;
_diffrn_ambient_temperature 110(2)
_diffrn_detector 'image plate (34 cm diameter / schwenk)'
_diffrn_detector_area_resol_mean 6.67
_diffrn_detector_type STOE
_diffrn_measured_fraction_theta_full 0.991
_diffrn_measured_fraction_theta_max 0.991
_diffrn_measurement_device '2-circle goniometer'
_diffrn_measurement_device_type 'STOE IPDS-2T'
_diffrn_measurement_method '\w scans'
_diffrn_radiation_monochromator graphite
_diffrn_radiation_source 'fine-focus sealed tube'
_diffrn_radiation_type MoK\a
_diffrn_radiation_wavelength 0.71073
_diffrn_reflns_av_R_equivalents 0.0235
_diffrn_reflns_av_unetI/netI 0.0302
_diffrn_reflns_limit_h_max 15
_diffrn_reflns_limit_h_min -15
_diffrn_reflns_limit_k_max 20
_diffrn_reflns_limit_k_min -20
_diffrn_reflns_limit_l_max 15
_diffrn_reflns_limit_l_min -17
_diffrn_reflns_number 23990
_diffrn_reflns_theta_full 29.11
_diffrn_reflns_theta_max 29.11
_diffrn_reflns_theta_min 2.11
_diffrn_standards_number 0
_exptl_absorpt_coefficient_mu 2.58
_exptl_absorpt_correction_T_max 0.6429
_exptl_absorpt_correction_T_min 0.5883
_exptl_absorpt_correction_type numerical
_exptl_absorpt_process_details
;
Busing, W. R. & Levy, H. A. (1957) Acta Cryst. 10, 180-182.
and
Coppens, P., Leiserowitz, L. & Rabinovich, D. (1965)
Acta Cryst. 1965, 1035-1038.
;
_exptl_crystal_colour colorless
_exptl_crystal_density_diffrn 1.411
_exptl_crystal_density_method 'not measured'
_exptl_crystal_description cuboid
_exptl_crystal_F_000 928
_exptl_crystal_size_max 0.24
_exptl_crystal_size_mid 0.22
_exptl_crystal_size_min 0.22
_refine_diff_density_max 0.248
_refine_diff_density_min -0.438
_refine_diff_density_rms 0.058
_refine_ls_abs_structure_details 'Flack H D (1983), Acta Cryst. A39, 876-881'
_refine_ls_abs_structure_Flack 0.439(5)
_refine_ls_extinction_method none
_refine_ls_goodness_of_fit_ref 0.974
_refine_ls_hydrogen_treatment constr
_refine_ls_matrix_type full
_refine_ls_number_parameters 378
_refine_ls_number_reflns 11017
_refine_ls_number_restraints 1
_refine_ls_restrained_S_all 0.974
_refine_ls_R_factor_all 0.0268
_refine_ls_R_factor_gt 0.023
_refine_ls_shift/su_max 0.014
_refine_ls_shift/su_mean 0.001
_refine_ls_structure_factor_coef Fsqd
_refine_ls_weighting_details 'calc w=1/[\s^2^(Fo^2^)+(0.0298P)^2^+0.0000P] where P=(Fo^2^+2Fc^2^)/3'
_refine_ls_weighting_scheme calc
_refine_ls_wR_factor_gt 0.0494
_refine_ls_wR_factor_ref 0.0502
_reflns_number_gt 10118
_reflns_number_total 11017
_reflns_threshold_expression >2sigma(I)
_cod_data_source_file c3dt50461a.txt
_cod_data_source_block '[iPr3PCuSC2H4SGaEt2]2'
_cod_database_code 7023000

loop_
_symmetry_equiv_pos_as_xyz
'x, y, z'
'-x, y+1/2, -z'

loop_
_atom_site_label
_atom_site_type_symbol
_atom_site_fract_x
_atom_site_fract_y
_atom_site_fract_z
_atom_site_U_iso_or_equiv
_atom_site_adp_type
_atom_site_occupancy
_atom_site_symmetry_multiplicity
_atom_site_calc_flag
_atom_site_refinement_flags
C1 C 0.8695(2) 0.08884(15) 0.87822(18) 0.0141(4) Uani 1 1 d .
H1A H 0.9032 0.0742 0.9549 0.017 Uiso 1 1 calc R
H1B H 0.7801 0.1084 0.8643 0.017 Uiso 1 1 calc R
C2 C 0.8725(2) 0.00584(15) 0.81232(19) 0.0161(4) Uani 1 1 d .
H2A H 0.8158 -0.0392 0.8287 0.019 Uiso 1 1 calc R
H2B H 0.9602 -0.0183 0.8338 0.019 Uiso 1 1 calc R
C3 C 0.6172(2) 0.24116(15) 0.65422(19) 0.0151(4) Uani 1 1 d .
H3A H 0.7057 0.2197 0.6678 0.018 Uiso 1 1 calc R
H3B H 0.5834 0.2549 0.5773 0.018 Uiso 1 1 calc R
C4 C 0.6185(2) 0.32561(15) 0.71844(19) 0.0163(4) Uani 1 1 d .
H4A H 0.5324 0.3522 0.6956 0.02 Uiso 1 1 calc R
H4B H 0.6782 0.3682 0.7016 0.02 Uiso 1 1 calc R
C9 C 0.9231(2) 0.26224(18) 1.08371(19) 0.0198(5) Uani 1 1 d .
H9A H 0.8984 0.3114 1.1232 0.024 Uiso 1 1 calc R
H9B H 0.8675 0.2113 1.086 0.024 Uiso 1 1 calc R
C10 C 1.0632(3) 0.2366(2) 1.1407(2) 0.0303(6) Uani 1 1 d .
H10A H 1.0874 0.1862 1.104 0.045 Uiso 1 1 calc R
H10B H 1.0718 0.2205 1.2148 0.045 Uiso 1 1 calc R
H10C H 1.1189 0.2867 1.1393 0.045 Uiso 1 1 calc R
C11 C 0.9828(2) 0.40446(15) 0.9000(2) 0.0193(5) Uani 1 1 d .
H11A H 0.9879 0.4484 0.9569 0.023 Uiso 1 1 calc R
H11B H 1.0712 0.3865 0.9056 0.023 Uiso 1 1 calc R
C12 C 0.9284(3) 0.4513(2) 0.7926(2) 0.0325(6) Uani 1 1 d .
H12A H 0.9203 0.409 0.7346 0.049 Uiso 1 1 calc R
H12B H 0.9859 0.4991 0.7864 0.049 Uiso 1 1 calc R
H12C H 0.8444 0.4757 0.7882 0.049 Uiso 1 1 calc R
C7 C 0.5456(2) 0.04594(18) 0.4587(2) 0.0231(5) Uani 1 1 d .
H7A H 0.5969 0.0952 0.4436 0.028 Uiso 1 1 calc R
H7B H 0.5675 -0.0078 0.4249 0.028 Uiso 1 1 calc R
C8 C 0.4035(3) 0.0668(2) 0.4066(2) 0.0311(6) Uani 1 1 d .
H8A H 0.3518 0.0168 0.4168 0.047 Uiso 1 1 calc R
H8B H 0.3881 0.0772 0.3302 0.047 Uiso 1 1 calc R
H8C H 0.3803 0.1196 0.4397 0.047 Uiso 1 1 calc R
C5 C 0.5438(2) -0.07416(15) 0.6920(2) 0.0183(4) Uani 1 1 d .
H5A H 0.5793 -0.0652 0.7698 0.022 Uiso 1 1 calc R
H5B H 0.4497 -0.0745 0.6747 0.022 Uiso 1 1 calc R
C6 C 0.5877(3) -0.16440(17) 0.6629(2) 0.0256(5) Uani 1 1 d .
H6A H 0.5537 -0.1737 0.5858 0.038 Uiso 1 1 calc R
H6B H 0.5564 -0.211 0.7005 0.038 Uiso 1 1 calc R
H6C H 0.681 -0.1661 0.6838 0.038 Uiso 1 1 calc R
C13 C 0.7878(2) 0.32655(18) 0.4809(2) 0.0238(5) Uani 1 1 d .
H13A H 0.7509 0.3822 0.448 0.036 Uiso 1 1 calc R
H13B H 0.7863 0.3249 0.5551 0.036 Uiso 1 1 calc R
H13C H 0.7381 0.2771 0.4416 0.036 Uiso 1 1 calc R
C14 C 0.9265(2) 0.31936(15) 0.47770(19) 0.0155(4) Uani 1 1 d .
H14 H 0.9729 0.371 0.5188 0.019 Uiso 1 1 calc R
C15 C 0.9317(3) 0.33088(18) 0.3622(2) 0.0221(5) Uani 1 1 d .
H15A H 0.883 0.2835 0.3175 0.033 Uiso 1 1 calc R
H15B H 1.0205 0.3284 0.3613 0.033 Uiso 1 1 calc R
H15C H 0.8948 0.3881 0.3345 0.033 Uiso 1 1 calc R
C16 C 1.1909(2) 0.31212(18) 0.7089(2) 0.0245(5) Uani 1 1 d .
H16A H 1.2816 0.3205 0.7462 0.037 Uiso 1 1 calc R
H16B H 1.149 0.2849 0.7574 0.037 Uiso 1 1 calc R
H16C H 1.1513 0.3694 0.6849 0.037 Uiso 1 1 calc R
C17 C 1.1761(2) 0.25155(16) 0.61168(19) 0.0162(4) Uani 1 1 d .
H17 H 1.2242 0.1963 0.6393 0.019 Uiso 1 1 calc R
C18 C 1.2398(2) 0.29223(19) 0.5331(2) 0.0226(5) Uani 1 1 d .
H18A H 1.1982 0.3483 0.5062 0.034 Uiso 1 1 calc R
H18B H 1.2316 0.2516 0.4733 0.034 Uiso 1 1 calc R
H18C H 1.3303 0.3027 0.5696 0.034 Uiso 1 1 calc R
C19 C 0.8759(3) 0.10080(17) 0.3884(2) 0.0239(5) Uani 1 1 d .
H19A H 0.8792 0.0621 0.3296 0.036 Uiso 1 1 calc R
H19B H 0.8182 0.1502 0.3604 0.036 Uiso 1 1 calc R
H19C H 0.8447 0.0674 0.4396 0.036 Uiso 1 1 calc R
C20 C 1.0114(2) 0.13676(15) 0.44494(19) 0.0173(4) Uani 1 1 d .
H20 H 1.045 0.1667 0.3909 0.021 Uiso 1 1 calc R
C21 C 1.1020(3) 0.06052(17) 0.4961(2) 0.0252(5) Uani 1 1 d .
H21A H 1.0746 0.0345 0.554 0.038 Uiso 1 1 calc R
H21B H 1.189 0.0833 0.5247 0.038 Uiso 1 1 calc R
H21C H 1.1 0.0154 0.4421 0.038 Uiso 1 1 calc R
C22 C 0.6964(2) 0.01691(17) 1.0625(2) 0.0221(5) Uani 1 1 d .
H22A H 0.7439 0.0691 1.0966 0.033 Uiso 1 1 calc R
H22B H 0.6989 0.0131 0.9886 0.033 Uiso 1 1 calc R
H22C H 0.7351 -0.0361 1.1014 0.033 Uiso 1 1 calc R
C23 C 0.5566(2) 0.02426(16) 1.06362(18) 0.0143(4) Uani 1 1 d .
H23 H 0.5116 -0.0289 1.0252 0.017 Uiso 1 1 calc R
C24 C 0.5502(2) 0.01733(17) 1.1791(2) 0.0204(5) Uani 1 1 d .
H24A H 0.5952 -0.0359 1.2125 0.031 Uiso 1 1 calc R
H24B H 0.4609 0.0141 1.1786 0.031 Uiso 1 1 calc R
H24C H 0.5904 0.0694 1.2195 0.031 Uiso 1 1 calc R
C25 C 0.2948(2) 0.02313(19) 0.8299(2) 0.0262(5) Uani 1 1 d .
H25A H 0.3356 -0.0331 0.8571 0.039 Uiso 1 1 calc R
H25B H 0.3367 0.0488 0.7805 0.039 Uiso 1 1 calc R
H25C H 0.2045 0.0131 0.7924 0.039 Uiso 1 1 calc R
C26 C 0.3068(2) 0.08691(16) 0.9235(2) 0.0158(4) Uani 1 1 d .
H26 H 0.2573 0.141 0.8929 0.019 Uiso 1 1 calc R
C27 C 0.2438(2) 0.04826(17) 1.0032(2) 0.0214(5) Uani 1 1 d .
H27A H 0.1526 0.0395 0.9679 0.032 Uiso 1 1 calc R
H27B H 0.255 0.089 1.0632 0.032 Uiso 1 1 calc R
H27C H 0.2834 -0.0085 1.0295 0.032 Uiso 1 1 calc R
C28 C 0.5988(2) 0.24786(16) 1.1395(2) 0.0208(5) Uani 1 1 d .
H28A H 0.6316 0.2762 1.0859 0.031 Uiso 1 1 calc R
H28B H 0.6571 0.2007 1.1749 0.031 Uiso 1 1 calc R
H28C H 0.592 0.2917 1.1924 0.031 Uiso 1 1 calc R
C29 C 0.4652(2) 0.20818(14) 1.08445(19) 0.0149(4) Uani 1 1 d .
H29 H 0.4321 0.1799 1.1398 0.018 Uiso 1 1 calc R
C30 C 0.3723(3) 0.28254(16) 1.0290(2) 0.0233(5) Uani 1 1 d .
H30A H 0.3751 0.3303 1.08 0.035 Uiso 1 1 calc R
H30B H 0.2855 0.2589 1.0036 0.035 Uiso 1 1 calc R
H30C H 0.3976 0.3054 0.9685 0.035 Uiso 1 1 calc R
P1 P 1.00586(5) 0.21816(4) 0.54992(4) 0.01136(10) Uani 1 1 d .
P2 P 0.47588(5) 0.12302(4) 0.98534(4) 0.01117(10) Uani 1 1 d .
S1 S 0.96349(5) 0.17975(4) 0.84745(4) 0.01270(10) Uani 1 1 d .
S2 S 0.82231(5) 0.02602(4) 0.66686(4) 0.01442(10) Uani 1 1 d .
S3 S 0.52034(5) 0.15320(4) 0.68745(4) 0.01354(10) Uani 1 1 d .
S4 S 0.66585(5) 0.30844(4) 0.86465(4) 0.01341(10) Uani 1 1 d .
Cu1 Cu 0.92288(2) 0.159130(17) 0.66852(2) 0.01283(6) Uani 1 1 d .
Cu2 Cu 0.56089(2) 0.177602(17) 0.86564(2) 0.01262(5) Uani 1 1 d .
Ga2 Ga 0.89239(2) 0.298870(15) 0.931681(19) 0.01282(5) Uani 1 1 d .
Ga1 Ga 0.59544(2) 0.027013(15) 0.616972(19) 0.01363(5) Uani 1 1 d .

loop_
_atom_site_aniso_label
_atom_site_aniso_U_11
_atom_site_aniso_U_22
_atom_site_aniso_U_33
_atom_site_aniso_U_23
_atom_site_aniso_U_13
_atom_site_aniso_U_12
C1 0.0132(9) 0.0157(10) 0.0131(10) 0.0025(8) 0.0035(8) -0.0015(8)
C2 0.0162(10) 0.0150(11) 0.0163(11) 0.0023(8) 0.0037(9) -0.0002(8)
C3 0.0152(10) 0.0176(11) 0.0132(11) 0.0023(8) 0.0054(9) 0.0011(8)
C4 0.0162(10) 0.0146(10) 0.0167(11) 0.0043(8) 0.0028(9) 0.0019(8)
C9 0.0190(11) 0.0294(12) 0.0114(10) -0.0010(9) 0.0052(8) -0.0010(9)
C10 0.0256(13) 0.0469(17) 0.0170(13) 0.0040(11) 0.0044(10) 0.0095(12)
C11 0.0193(11) 0.0179(11) 0.0226(12) -0.0029(9) 0.0092(9) -0.0050(8)
C12 0.0334(14) 0.0322(15) 0.0305(15) 0.0110(12) 0.0073(12) -0.0111(12)
C7 0.0212(11) 0.0334(14) 0.0151(11) -0.0019(10) 0.0061(9) 0.0022(10)
C8 0.0246(13) 0.0490(17) 0.0178(12) -0.0057(12) 0.0032(10) 0.0048(12)
C5 0.0178(10) 0.0176(10) 0.0219(12) -0.0028(9) 0.0094(9) -0.0043(8)
C6 0.0332(13) 0.0192(11) 0.0287(14) -0.0018(10) 0.0160(11) -0.0023(10)
C13 0.0159(11) 0.0285(13) 0.0270(13) 0.0048(10) 0.0064(10) 0.0059(9)
C14 0.0150(10) 0.0144(10) 0.0173(11) 0.0025(8) 0.0049(8) 0.0013(8)
C15 0.0266(12) 0.0238(12) 0.0153(12) 0.0070(9) 0.0053(10) 0.0020(10)
C16 0.0224(12) 0.0277(14) 0.0211(12) -0.0045(10) 0.0028(10) -0.0091(10)
C17 0.0134(10) 0.0173(11) 0.0172(11) 0.0025(9) 0.0035(9) -0.0021(8)
C18 0.0158(10) 0.0275(13) 0.0260(13) 0.0062(11) 0.0087(9) -0.0037(10)
C19 0.0277(12) 0.0240(12) 0.0196(13) -0.0065(9) 0.0062(10) -0.0077(10)
C20 0.0221(11) 0.0163(11) 0.0156(11) -0.0017(8) 0.0087(9) -0.0004(8)
C21 0.0307(13) 0.0179(11) 0.0302(14) -0.0026(10) 0.0139(11) 0.0035(10)
C22 0.0166(10) 0.0226(12) 0.0284(13) 0.0074(10) 0.0089(10) 0.0053(9)
C23 0.0140(9) 0.0143(9) 0.0149(10) 0.0025(9) 0.0048(8) 0.0023(8)
C24 0.0195(11) 0.0234(12) 0.0189(11) 0.0073(10) 0.0062(9) 0.0023(9)
C25 0.0230(12) 0.0269(13) 0.0263(13) -0.0076(12) 0.0034(10) -0.0075(11)
C26 0.0125(10) 0.0157(10) 0.0182(11) 0.0015(9) 0.0032(9) -0.0006(8)
C27 0.0130(10) 0.0231(12) 0.0281(13) 0.0067(10) 0.0059(9) -0.0003(9)
C28 0.0220(12) 0.0218(12) 0.0185(12) -0.0062(9) 0.0060(9) -0.0078(9)
C29 0.0176(10) 0.0143(10) 0.0140(10) -0.0019(8) 0.0066(9) -0.0009(8)
C30 0.0272(12) 0.0163(11) 0.0270(13) -0.0017(9) 0.0089(10) 0.0050(9)
P1 0.0121(2) 0.0121(2) 0.0103(2) 0.0006(2) 0.0041(2) -0.00076(19)
P2 0.0115(2) 0.0114(2) 0.0113(3) -0.00010(19) 0.0045(2) -0.00034(19)
S1 0.0126(2) 0.0142(2) 0.0119(2) 0.0000(2) 0.00469(18) -0.00047(19)
S2 0.0149(2) 0.0142(2) 0.0152(2) -0.0015(2) 0.00582(19) -0.0016(2)
S3 0.0137(2) 0.0154(2) 0.0119(2) -0.00160(19) 0.00450(19) -0.00069(19)
S4 0.0132(2) 0.0133(2) 0.0141(2) -0.00136(19) 0.00459(19) -0.00144(19)
Cu1 0.01308(12) 0.01468(13) 0.01193(13) 0.00165(10) 0.00556(10) -0.00022(10)
Cu2 0.01303(11) 0.01408(13) 0.01187(12) 0.00099(10) 0.00540(10) -0.00011(9)
Ga2 0.01266(10) 0.01468(11) 0.01139(11) -0.00137(9) 0.00397(9) -0.00172(9)
Ga1 0.01407(11) 0.01506(11) 0.01175(11) -0.00187(9) 0.00381(9) -0.00171(9)

loop_
_atom_type_symbol
_atom_type_description
_atom_type_scat_dispersion_real
_atom_type_scat_dispersion_imag
_atom_type_scat_source
C C 0.0033 0.0016 'International Tables Vol C Tables 4.2.6.8 and 6.1.1.4'
H H 0 0 'International Tables Vol C Tables 4.2.6.8 and 6.1.1.4'
P P 0.1023 0.0942 'International Tables Vol C Tables 4.2.6.8 and 6.1.1.4'
S S 0.1246 0.1234 'International Tables Vol C Tables 4.2.6.8 and 6.1.1.4'
Cu Cu 0.3201 1.2651 'International Tables Vol C Tables 4.2.6.8 and 6.1.1.4'
Ga Ga 0.2307 1.6083 'International Tables Vol C Tables 4.2.6.8 and 6.1.1.4'

loop_
_geom_angle_atom_site_label_1
_geom_angle_atom_site_label_2
_geom_angle_atom_site_label_3
_geom_angle
C2 C1 S1 112.61(16)
C1 C2 S2 113.42(15)
C4 C3 S3 112.82(16)
C3 C4 S4 114.05(15)
C10 C9 Ga2 113.70(17)
C12 C11 Ga2 118.80(17)
C8 C7 Ga1 114.79(18)
C6 C5 Ga1 113.95(16)
C13 C14 C15 110.0(2)
C13 C14 P1 111.06(16)
C15 C14 P1 116.25(16)
C18 C17 C16 111.1(2)
C18 C17 P1 114.31(17)
C16 C17 P1 111.48(16)
C21 C20 C19 110.4(2)
C21 C20 P1 109.35(17)
C19 C20 P1 110.47(16)
C24 C23 C22 109.84(19)
C24 C23 P2 116.10(16)
C22 C23 P2 111.17(16)
C27 C26 C25 110.9(2)
C27 C26 P2 113.93(17)
C25 C26 P2 111.69(16)
C30 C29 C28 109.69(19)
C30 C29 P2 110.18(16)
C28 C29 P2 110.34(16)
C20 P1 C17 104.61(11)
C20 P1 C14 106.20(11)
C17 P1 C14 104.64(10)
C20 P1 Cu1 111.29(8)
C17 P1 Cu1 111.74(8)
C14 P1 Cu1 117.37(8)
C29 P2 C26 104.24(11)
C29 P2 C23 106.65(10)
C26 P2 C23 104.50(10)
C29 P2 Cu2 111.39(8)
C26 P2 Cu2 111.93(8)
C23 P2 Cu2 117.11(7)
C1 S1 Cu1 99.93(8)
C1 S1 Ga2 100.66(8)
Cu1 S1 Ga2 126.52(2)
C2 S2 Cu1 98.04(7)
C2 S2 Ga1 104.66(8)
Cu1 S2 Ga1 117.26(3)
C3 S3 Cu2 100.08(8)
C3 S3 Ga1 101.51(8)
Cu2 S3 Ga1 123.06(3)
C4 S4 Cu2 98.03(8)
C4 S4 Ga2 109.46(8)
Cu2 S4 Ga2 114.59(2)
P1 Cu1 S1 132.39(2)
P1 Cu1 S2 130.20(2)
S1 Cu1 S2 94.42(2)
P2 Cu2 S3 132.33(2)
P2 Cu2 S4 130.18(2)
S3 Cu2 S4 94.61(2)
C11 Ga2 C9 118.95(10)
C11 Ga2 S1 105.15(7)
C9 Ga2 S1 105.83(8)
C11 Ga2 S4 113.84(7)
C9 Ga2 S4 103.57(7)
S1 Ga2 S4 109.03(2)
C5 Ga1 C7 126.24(11)
C5 Ga1 S3 104.15(7)
C7 Ga1 S3 105.58(8)
C5 Ga1 S2 106.67(7)
C7 Ga1 S2 103.20(7)
S3 Ga1 S2 110.69(2)

loop_
_geom_bond_atom_site_label_1
_geom_bond_atom_site_label_2
_geom_bond_distance
C1 C2 1.533(3)
C1 S1 1.837(2)
C2 S2 1.850(2)
C3 C4 1.531(3)
C3 S3 1.837(2)
C4 S4 1.853(2)
C9 C10 1.548(3)
C9 Ga2 2.002(2)
C11 C12 1.533(4)
C11 Ga2 1.992(2)
C7 C8 1.540(4)
C7 Ga1 2.007(2)
C5 C6 1.536(3)
C5 Ga1 1.994(2)
C13 C14 1.540(3)
C14 C15 1.545(3)
C14 P1 1.877(2)
C16 C17 1.542(3)
C17 C18 1.537(3)
C17 P1 1.875(2)
C19 C20 1.552(3)
C20 C21 1.543(3)
C20 P1 1.864(2)
C22 C23 1.544(3)
C23 C24 1.542(3)
C23 P2 1.883(2)
C25 C26 1.539(3)
C26 C27 1.532(3)
C26 P2 1.875(2)
C28 C29 1.553(3)
C29 C30 1.549(3)
C29 P2 1.861(2)
P1 Cu1 2.2129(6)
P2 Cu2 2.2125(6)
S1 Cu1 2.2800(6)
S1 Ga2 2.3675(6)
S2 Cu1 2.2973(6)
S2 Ga1 2.3819(6)
S3 Cu2 2.2792(6)
S3 Ga1 2.3764(6)
S4 Cu2 2.2959(6)
S4 Ga2 2.3857(6)
